data_7114479
loop_
_publ_author_name
'Chiang, Long Y.'
'Padmawar, Prashant A.'
'Canteenwala, Taizoon'
'Tan, Loon-Seng'
'He, Guang S.'
'Kannan, Ramamurthi'
'Vaia, Richard'
'Lin, Tzu-Chau'
'Zheng, Qingdong'
'Prasad, Paras N.'

_publ_section_title
;
 Synthesis of C60-diphenylaminofluorene dyad with large 2PA cross-sections
 and efficient intramolecular two-photon energy transfer
;
_journal_issue 17
_journal_name_full 'Chemical Communications'
_journal_page_first 1854
_journal_paper_doi 10.1039/b202681c
_journal_year 2002
_chemical_formula_sum 'C91 H27 N O'
_chemical_formula_weight 1150.14
_chemical_name_systematic
; 
? 
;
_space_group_IT_number 14
_symmetry_cell_setting monoclinic
_symmetry_space_group_name_Hall '-P 2yn'
_symmetry_space_group_name_H-M 'P 1 21/n 1'
_atom_sites_solution_hydrogens geom
_atom_sites_solution_primary direct
_atom_sites_solution_secondary difmap
_audit_creation_method SHELXL
_cell_angle_alpha 90.00
_cell_angle_beta 93.0510(10)
_cell_angle_gamma 90.00
_cell_formula_units_Z 4
_cell_length_a 10.00100(10)
_cell_length_b 19.5790(2)
_cell_length_c 25.7150(3)
_cell_measurement_reflns_used 76776
_cell_measurement_temperature 295(2)
_cell_measurement_theta_max 27.5
_cell_measurement_theta_min 1
_cell_volume 5028.11(9)
_computing_cell_refinement 'Denzo-SMN & Scalepack'
_computing_data_collection 'Nonius COLLECT'
_computing_data_reduction 'Denzo-SMN & Scalepack'
_computing_molecular_graphics SHELX
_computing_publication_material SHELX
_computing_structure_refinement 'SHELXL-93 (Sheldrick, 1993)'
_computing_structure_solution 'SHELXS-86 (Sheldrick, 1990)'
_diffrn_ambient_temperature 295(2)
_diffrn_measurement_device 'Nonius KappaCCD'
_diffrn_measurement_method '\f-\w scans'
_diffrn_radiation_monochromator graphite
_diffrn_radiation_source 'fine-focus sealed tube'
_diffrn_radiation_type MoK\a
_diffrn_radiation_wavelength 0.71073
_diffrn_reflns_av_R_equivalents 0.0396
_diffrn_reflns_av_sigmaI/netI 0.0355
_diffrn_reflns_limit_h_max 12
_diffrn_reflns_limit_h_min -12
_diffrn_reflns_limit_k_max 25
_diffrn_reflns_limit_k_min -23
_diffrn_reflns_limit_l_max 33
_diffrn_reflns_limit_l_min -33
_diffrn_reflns_number 31355
_diffrn_reflns_theta_max 25.00
_diffrn_reflns_theta_min 1.90
_exptl_absorpt_coefficient_mu 0.089
_exptl_absorpt_correction_T_max 0.994
_exptl_absorpt_correction_T_min 0.900
_exptl_absorpt_correction_type multi-scan
_exptl_crystal_density_diffrn 1.519
_exptl_crystal_F_000 2352
_exptl_crystal_size_max 0.30
_exptl_crystal_size_mid 0.25
_exptl_crystal_size_min 0.20
_refine_diff_density_max 0.448
_refine_diff_density_min -0.401
_refine_diff_density_rms 0.116
_refine_ls_extinction_coef 0.0194(12)
_refine_ls_extinction_expression Fc^*^=kFc[1+0.001xFc^2^\l^3^/sin(2\q)]^-1/4^
_refine_ls_extinction_method SHELXL
_refine_ls_goodness_of_fit_all 1.126
_refine_ls_goodness_of_fit_obs 1.155
_refine_ls_matrix_type full
_refine_ls_number_parameters 839
_refine_ls_number_reflns 8800
_refine_ls_number_restraints 0
_refine_ls_restrained_S_all 1.170
_refine_ls_restrained_S_obs 1.155
_refine_ls_R_factor_all 0.0786
_refine_ls_R_factor_obs 0.0524
_refine_ls_shift/esd_max 0.002
_refine_ls_shift/esd_mean 0.000
_refine_ls_structure_factor_coef Fsqd
_refine_ls_weighting_details 'w=1/[\s^2^(Fo^2^)+(0.0771P)^2^+0.8040P] where P=(Fo^2^+2Fc^2^)/3'
_refine_ls_weighting_scheme calc
_refine_ls_wR_factor_all 0.1510
_refine_ls_wR_factor_obs 0.1279
_reflns_number_observed 6706
_reflns_number_total 8838
_reflns_observed_criterion >2sigma(I)
_cod_data_source_file b202681c.txt
_cod_data_source_block
;
;
_cod_depositor_comments
;
The following automatic conversions were performed:

'_symmetry_cell_setting' value 'Monoclinic' changed to 'monoclinic'
according to
/usr/data/users/saulius/automatic-downloads/retrospective/RSC/lib/dictionaries/cif_core.dic
dictionary named 'cif_core.dic' version 2.4.2 from 2011-04-26.

Automatic conversion script
Id: cif_fix_values 2281 2013-09-26 08:29:07Z andrius 

The following automatic conversions were performed:

'_refine_ls_weighting_scheme' value 'calc
w=1/[\s^2^(Fo^2^)+(0.0771P)^2^+0.8040P] where P=(Fo^2^+2Fc^2^)/3' was
changed to 'calc'. New tag '_refine_ls_weighting_details' was
created. The value of the new tag was set to
'w=1/[\s^2^(Fo^2^)+(0.0771P)^2^+0.8040P] where P=(Fo^2^+2Fc^2^)/3'.

Automatic conversion script
Id: cif_fix_values 3143 2015-03-26 13:38:13Z robertas 
;
_cod_original_sg_symbol_H-M P2(1)/n
_cod_database_code 7114479

loop_
_symmetry_equiv_pos_as_xyz
'x, y, z'
'-x+1/2, y+1/2, -z+1/2'
'-x, -y, -z'
'x-1/2, -y-1/2, z-1/2'

loop_
_atom_site_aniso_label
_atom_site_aniso_U_11
_atom_site_aniso_U_22
_atom_site_aniso_U_33
_atom_site_aniso_U_23
_atom_site_aniso_U_13
_atom_site_aniso_U_12
O1 0.0609(10) 0.0454(9) 0.0933(13) 0.0023(8) -0.0195(9) -0.0126(8)
N1 0.0535(11) 0.0328(9) 0.0665(12) -0.0004(8) 0.0014(9) -0.0028(8)
C1 0.0566(13) 0.0503(12) 0.0392(11) 0.0044(9) -0.0088(9) -0.0208(10)
C2 0.0402(11) 0.0382(10) 0.0457(11) -0.0048(8) -0.0005(8) -0.0107(8)
C3 0.0441(12) 0.0376(11) 0.0627(14) -0.0197(10) 0.0043(10) -0.0046(9)
C4 0.0509(13) 0.0545(13) 0.0656(15) -0.0294(12) 0.0183(11) -0.0083(10)
C5 0.061(2) 0.078(2) 0.0425(13) -0.0251(11) 0.0222(11) -0.0277(13)
C6 0.076(2) 0.0665(15) 0.0293(11) -0.0004(10) -0.0002(10) -0.0336(13)
C7 0.082(2) 0.065(2) 0.0411(13) 0.0183(11) -0.0138(12) -0.0312(13)
C8 0.098(2) 0.067(2) 0.0434(13) 0.0179(11) -0.0029(13) -0.042(2)
C9 0.074(2) 0.086(2) 0.0467(13) -0.0029(12) 0.0225(12) -0.0419(15)
C10 0.069(2) 0.085(2) 0.0561(15) -0.0269(13) 0.0394(13) -0.0349(14)
C11 0.0391(13) 0.082(2) 0.088(2) -0.038(2) 0.0302(13) -0.0115(12)
C12 0.0264(11) 0.079(2) 0.105(2) -0.038(2) 0.0209(12) -0.0117(11)
C13 0.0354(12) 0.076(2) 0.080(2) -0.0199(14) 0.0181(12) -0.0253(11)
C14 0.062(2) 0.072(2) 0.066(2) -0.0079(13) 0.0217(13) -0.0411(14)
C15 0.070(2) 0.0499(14) 0.070(2) 0.0078(12) -0.0014(12) -0.0347(12)
C16 0.0579(14) 0.0385(12) 0.081(2) -0.0043(11) -0.0030(12) -0.0203(10)
C17 0.0439(12) 0.0493(13) 0.071(2) -0.0138(11) -0.0064(11) -0.0188(10)
C18 0.0316(11) 0.0626(15) 0.080(2) -0.0202(13) 0.0000(10) -0.0173(10)
C19 0.0318(11) 0.0620(15) 0.091(2) -0.0183(14) -0.0189(12) -0.0024(10)
C20 0.0537(14) 0.069(2) 0.069(2) -0.0086(13) -0.0287(13) -0.0064(12)
C21 0.0637(15) 0.072(2) 0.0497(14) -0.0175(12) -0.0162(11) -0.0143(13)
C22 0.0530(14) 0.0542(14) 0.0636(15) -0.0246(12) -0.0067(11) -0.0118(11)
C23 0.0592(15) 0.0452(13) 0.082(2) -0.0320(12) 0.0050(12) -0.0046(11)
C24 0.065(2) 0.068(2) 0.081(2) -0.0437(15) 0.0169(14) -0.0046(13)
C25 0.079(2) 0.092(2) 0.0480(14) -0.0370(14) 0.0190(13) -0.019(2)
C26 0.090(2) 0.084(2) 0.0365(13) -0.0159(12) -0.0046(12) -0.020(2)
C27 0.098(2) 0.087(2) 0.0380(13) 0.0041(13) -0.0208(13) -0.021(2)
C28 0.109(2) 0.086(2) 0.0328(13) 0.0123(12) -0.0085(13) -0.029(2)
C29 0.090(2) 0.094(2) 0.0347(13) -0.0058(12) 0.0217(12) -0.029(2)
C30 0.081(2) 0.097(2) 0.053(2) -0.0299(15) 0.0338(14) -0.022(2)
C31 0.0510(14) 0.086(2) 0.084(2) -0.038(2) 0.0339(14) -0.0049(13)
C32 0.0331(11) 0.075(2) 0.092(2) -0.0278(15) 0.0259(12) -0.0052(11)
C33 0.0397(12) 0.071(2) 0.066(2) -0.0126(12) 0.0269(11) -0.0191(11)
C34 0.071(2) 0.076(2) 0.0476(14) 0.0001(12) 0.0237(12) -0.0262(14)
C35 0.076(2) 0.0567(14) 0.0460(13) 0.0181(11) -0.0023(11) -0.0252(12)
C36 0.0537(13) 0.0350(10) 0.0526(13) 0.0087(9) -0.0017(10) -0.0121(9)
C37 0.0371(10) 0.0387(10) 0.0477(12) 0.0029(9) 0.0012(8) -0.0140(8)
C38 0.0285(10) 0.0518(12) 0.0598(13) -0.0034(10) 0.0071(9) -0.0136(9)
C39 0.0247(10) 0.0495(12) 0.080(2) -0.0031(11) -0.0091(10) -0.0022(9)
C40 0.0439(12) 0.0473(12) 0.0614(14) 0.0089(10) -0.0235(11) -0.0079(10)
C41 0.072(2) 0.0463(13) 0.069(2) 0.0192(11) -0.0370(13) -0.0131(12)
C42 0.060(2) 0.0416(13) 0.100(2) 0.0139(13) -0.0325(15) 0.0016(11)
C43 0.0380(12) 0.0448(13) 0.127(3) -0.0116(14) -0.0203(14) 0.0144(10)
C44 0.0260(11) 0.0564(15) 0.110(2) -0.0165(14) -0.0003(11) 0.0059(10)
C45 0.089(2) 0.0498(14) 0.070(2) 0.0221(12) -0.0122(15) -0.0298(14)
C46 0.079(2) 0.0324(12) 0.095(2) 0.0174(12) -0.031(2) -0.0081(12)
C47 0.060(2) 0.0317(11) 0.113(2) -0.0053(12) -0.0122(14) 0.0044(10)
C48 0.0471(14) 0.0450(14) 0.123(3) -0.0262(15) -0.0034(15) 0.0159(11)
C49 0.0487(14) 0.063(2) 0.108(2) -0.043(2) 0.0229(14) 0.0034(12)
C50 0.0604(15) 0.0290(11) 0.095(2) -0.0140(11) -0.0068(13) -0.0055(10)
C51 0.0425(13) 0.0494(14) 0.110(2) -0.0230(14) -0.0109(13) 0.0163(11)
C52 0.0369(12) 0.0547(15) 0.124(3) -0.0185(15) -0.0284(14) 0.0157(11)
C53 0.063(2) 0.061(2) 0.089(2) 0.0068(14) -0.037(2) 0.0077(13)
C54 0.080(2) 0.0479(13) 0.077(2) 0.0159(12) -0.034(2) 0.0014(13)
C55 0.0560(15) 0.0354(12) 0.099(2) -0.0016(12) -0.0191(13) 0.0123(10)
C56 0.0351(12) 0.0590(15) 0.104(2) -0.0403(15) 0.0180(12) 0.0012(11)
C57 0.0271(11) 0.072(2) 0.110(2) -0.027(2) -0.0107(12) 0.0068(11)
C58 0.082(2) 0.069(2) 0.065(2) 0.0073(13) -0.0417(15) -0.0063(14)
C59 0.094(2) 0.060(2) 0.0502(14) 0.0237(12) -0.0186(14) -0.0163(14)
C60 0.0519(13) 0.0277(10) 0.0691(15) -0.0011(9) -0.0087(10) 0.0004(9)
C61 0.0538(13) 0.0550(13) 0.0427(12) -0.0042(9) -0.0034(9) -0.0211(10)
C62 0.0516(13) 0.0475(12) 0.0441(12) -0.0019(9) -0.0101(9) -0.0121(10)
C63 0.0456(11) 0.0454(11) 0.0358(10) 0.0000(8) -0.0025(8) -0.0101(9)
C64 0.0381(11) 0.0553(13) 0.0460(12) -0.0015(9) 0.0003(8) -0.0102(10)
C65 0.0375(11) 0.0516(12) 0.0438(11) 0.0018(9) 0.0018(8) 0.0006(9)
C66 0.0411(11) 0.0403(10) 0.0320(10) 0.0006(8) 0.0015(8) -0.0004(8)
C67 0.0401(10) 0.0375(10) 0.0339(10) 0.0004(8) 0.0010(8) -0.0002(8)
C68 0.0416(11) 0.0444(11) 0.0432(11) -0.0006(9) 0.0016(9) 0.0059(9)
C69 0.0519(12) 0.0354(11) 0.0504(12) -0.0017(9) 0.0036(9) 0.0062(9)
C70 0.0496(12) 0.0369(11) 0.0423(11) 0.0000(8) 0.0041(9) -0.0020(9)
C71 0.0443(11) 0.0378(11) 0.0462(12) -0.0015(9) 0.0077(9) -0.0014(9)
C72 0.0405(11) 0.0359(10) 0.0347(10) -0.0003(8) 0.0026(8) 0.0000(8)
C73 0.0366(10) 0.0326(10) 0.0408(11) 0.0012(8) 0.0022(8) -0.0029(8)
C74 0.0387(10) 0.0387(10) 0.0349(10) 0.0017(8) 0.0024(8) -0.0022(8)
C75 0.0431(11) 0.0382(11) 0.0408(11) -0.0002(8) 0.0014(8) -0.0021(8)
C76 0.0396(10) 0.0371(10) 0.0425(11) 0.0025(8) 0.0060(8) 0.0019(8)
C77 0.0488(12) 0.0685(15) 0.0436(12) 0.0019(10) 0.0006(9) 0.0008(11)
C78 0.0540(13) 0.0451(12) 0.0416(11) 0.0031(9) -0.0033(9) 0.0013(10)
C79 0.0512(14) 0.077(2) 0.081(2) 0.0192(14) -0.0217(12) -0.0061(12)
C80 0.0533(13) 0.0358(11) 0.073(2) 0.0037(10) 0.0000(11) -0.0035(10)
C81 0.078(2) 0.057(2) 0.095(2) 0.0216(14) -0.022(2) -0.0168(13)
C82 0.075(2) 0.075(2) 0.173(4) 0.056(2) -0.043(2) -0.026(2)
C83 0.054(2) 0.050(2) 0.240(5) 0.038(3) 0.006(3) 0.0010(15)
C84 0.075(2) 0.050(2) 0.162(3) -0.004(2) 0.036(2) 0.0081(15)
C85 0.073(2) 0.0447(13) 0.089(2) -0.0053(12) 0.0185(14) 0.0006(12)
C86 0.0522(12) 0.0377(11) 0.0489(12) -0.0076(9) 0.0086(9) -0.0032(9)
C87 0.0609(14) 0.0476(12) 0.0529(13) -0.0031(10) 0.0065(11) -0.0032(10)
C88 0.066(2) 0.063(2) 0.073(2) -0.0083(13) -0.0024(13) 0.0071(13)
C89 0.0497(14) 0.070(2) 0.105(2) -0.020(2) 0.0052(14) -0.0004(13)
C90 0.062(2) 0.0560(15) 0.094(2) -0.0116(14) 0.0207(14) -0.0123(13)
C91 0.065(2) 0.0421(12) 0.068(2) -0.0007(11) 0.0124(12) -0.0061(11)

loop_
_atom_site_label
_atom_site_type_symbol
_atom_site_fract_x
_atom_site_fract_y
_atom_site_fract_z
_atom_site_U_iso_or_equiv
_atom_site_thermal_displace_type
_atom_site_occupancy
_atom_site_calc_flag
_atom_site_refinement_flags
O1 O -0.1420(2) 0.14412(8) 0.05699(7) 0.0674(5) Uani 1 d .
N1 N -0.4555(2) -0.35095(8) 0.08819(7) 0.0510(5) Uani 1 d .
C1 C 0.1391(2) 0.18773(11) 0.07710(8) 0.0491(5) Uani 1 d .
C2 C 0.1636(2) 0.12075(10) 0.11392(8) 0.0415(5) Uani 1 d .
C3 C 0.3048(2) 0.10008(10) 0.12560(9) 0.0481(5) Uani 1 d .
C4 C 0.4104(2) 0.13055(12) 0.10231(10) 0.0565(6) Uani 1 d .
C5 C 0.3901(2) 0.19083(13) 0.06917(9) 0.0598(7) Uani 1 d .
C6 C 0.2650(3) 0.21978(13) 0.05981(8) 0.0575(6) Uani 1 d .
C7 C 0.2491(3) 0.29224(13) 0.06238(9) 0.0635(7) Uani 1 d .
C8 C 0.3598(3) 0.33520(13) 0.07072(9) 0.0696(8) Uani 1 d .
C9 C 0.4907(3) 0.30533(15) 0.07906(9) 0.0685(7) Uani 1 d .
C10 C 0.5062(3) 0.23485(15) 0.07905(10) 0.0687(8) Uani 1 d .
C11 C 0.5955(2) 0.20265(14) 0.11697(12) 0.0688(8) Uani 1 d .
C12 C 0.6666(2) 0.24193(14) 0.15407(13) 0.0697(8) Uani 1 d .
C13 C 0.6500(2) 0.31539(14) 0.15417(11) 0.0633(7) Uani 1 d .
C14 C 0.5643(3) 0.34664(14) 0.11787(10) 0.0663(7) Uani 1 d .
C15 C 0.4775(3) 0.40137(12) 0.13291(10) 0.0637(7) Uani 1 d .
C16 C 0.4810(2) 0.42300(11) 0.18458(10) 0.0593(6) Uani 1 d .
C17 C 0.5709(2) 0.39051(11) 0.22283(9) 0.0551(6) Uani 1 d .
C18 C 0.6541(2) 0.33783(12) 0.20779(10) 0.0582(6) Uani 1 d .
C19 C 0.6732(2) 0.27841(13) 0.24067(11) 0.0624(7) Uani 1 d .
C20 C 0.6096(2) 0.27332(13) 0.28673(11) 0.0651(7) Uani 1 d .
C21 C 0.5235(3) 0.32766(13) 0.30208(9) 0.0625(7) Uani 1 d .
C22 C 0.5046(2) 0.38486(12) 0.27088(9) 0.0573(6) Uani 1 d .
C23 C 0.3720(2) 0.41448(12) 0.26258(11) 0.0621(7) Uani 1 d .
C24 C 0.2645(3) 0.38516(14) 0.28592(11) 0.0711(8) Uani 1 d .
C25 C 0.2838(3) 0.3257(2) 0.31837(10) 0.0723(8) Uani 1 d .
C26 C 0.4098(3) 0.29723(15) 0.32644(9) 0.0703(7) Uani 1 d .
C27 C 0.4277(3) 0.2244(2) 0.32634(9) 0.0753(8) Uani 1 d .
C28 C 0.3174(3) 0.1815(2) 0.31759(9) 0.0764(8) Uani 1 d .
C29 C 0.1855(3) 0.2108(2) 0.30916(9) 0.0722(8) Uani 1 d .
C30 C 0.1686(3) 0.2810(2) 0.30922(10) 0.0761(8) Uani 1 d .
C31 C 0.0799(3) 0.3129(2) 0.27117(12) 0.0728(8) Uani 1 d .
C32 C 0.0096(2) 0.27336(14) 0.23342(12) 0.0658(7) Uani 1 d .
C33 C 0.0265(2) 0.20013(13) 0.23332(10) 0.0583(6) Uani 1 d .
C34 C 0.1117(3) 0.16937(14) 0.27044(9) 0.0638(7) Uani 1 d .
C35 C 0.1986(3) 0.11527(12) 0.25526(9) 0.0598(6) Uani 1 d .
C36 C 0.1954(2) 0.09443(10) 0.20339(8) 0.0473(5) Uani 1 d .
C37 C 0.1029(2) 0.12433(10) 0.16512(8) 0.0412(5) Uani 1 d .
C38 C 0.0216(2) 0.17722(11) 0.17969(9) 0.0465(5) Uani 1 d .
C39 C 0.0015(2) 0.23790(11) 0.14647(10) 0.0518(6) Uani 1 d .
C40 C 0.0627(2) 0.24370(11) 0.10011(9) 0.0518(6) Uani 1 d .
C41 C 0.1258(3) 0.30756(12) 0.08680(10) 0.0637(7) Uani 1 d .
C42 C 0.1168(3) 0.36444(12) 0.11867(12) 0.0684(8) Uani 1 d .
C43 C 0.0502(2) 0.35902(12) 0.16654(13) 0.0708(8) Uani 1 d .
C44 C -0.0047(2) 0.29675(12) 0.18057(12) 0.0644(7) Uani 1 d .
C45 C 0.3503(3) 0.39466(12) 0.10391(11) 0.0701(8) Uani 1 d .
C46 C 0.2328(3) 0.40920(11) 0.12759(12) 0.0703(8) Uani 1 d .
C47 C 0.2354(3) 0.43122(11) 0.18088(12) 0.0688(7) Uani 1 d .
C48 C 0.1232(2) 0.40036(12) 0.20539(14) 0.0720(8) Uani 1 d .
C49 C 0.1371(2) 0.37792(14) 0.25598(13) 0.0725(8) Uani 1 d .
C50 C 0.3581(2) 0.43793(11) 0.20944(11) 0.0618(7) Uani 1 d .
C51 C 0.5524(2) 0.11636(12) 0.18297(13) 0.0680(8) Uani 1 d .
C52 C 0.6256(2) 0.15747(13) 0.22202(13) 0.0730(8) Uani 1 d .
C53 C 0.5595(3) 0.15261(13) 0.26985(12) 0.0726(8) Uani 1 d .
C54 C 0.4436(3) 0.10797(12) 0.26120(11) 0.0697(8) Uani 1 d .
C55 C 0.4411(2) 0.08630(11) 0.20736(11) 0.0643(7) Uani 1 d .
C56 C 0.5374(2) 0.13821(13) 0.13219(12) 0.0654(7) Uani 1 d .
C57 C 0.6815(2) 0.21918(14) 0.20724(13) 0.0703(8) Uani 1 d .
C58 C 0.5503(3) 0.20887(14) 0.30185(11) 0.0736(8) Uani 1 d .
C59 C 0.3268(3) 0.12229(13) 0.28429(10) 0.0687(8) Uani 1 d .
C60 C 0.3187(2) 0.07974(10) 0.17911(9) 0.0500(5) Uani 1 d .
C61 C 0.0905(2) 0.11853(11) 0.06157(8) 0.0507(5) Uani 1 d .
H61A H 0.1396(2) 0.09672(11) 0.03408(8) 0.061 Uiso 1 calc R
C62 C -0.0564(2) 0.10045(11) 0.06147(8) 0.0482(5) Uani 1 d .
C63 C -0.0881(2) 0.02737(10) 0.06780(7) 0.0424(5) Uani 1 d .
C64 C 0.0112(2) -0.02268(11) 0.06612(8) 0.0466(5) Uani 1 d .
H64A H 0.0999(2) -0.00953(11) 0.06316(8) 0.056 Uiso 1 calc R
C65 C -0.0196(2) -0.09114(11) 0.06877(8) 0.0443(5) Uani 1 d .
H65A H 0.0469(2) -0.12411(11) 0.06680(8) 0.053 Uiso 1 calc R
C66 C -0.1519(2) -0.10992(9) 0.07444(7) 0.0378(4) Uani 1 d .
C67 C -0.2133(2) -0.17699(9) 0.07738(7) 0.0372(4) Uani 1 d .
C68 C -0.1589(2) -0.24131(10) 0.07111(8) 0.0431(5) Uani 1 d .
H68A H -0.0686(2) -0.24637(10) 0.06505(8) 0.052 Uiso 1 calc R
C69 C -0.2407(2) -0.29775(10) 0.07399(8) 0.0459(5) Uani 1 d .
H69A H -0.2052(2) -0.34097(10) 0.06881(8) 0.055 Uiso 1 calc R
C70 C -0.3758(2) -0.29142(10) 0.08452(8) 0.0429(5) Uani 1 d .
C71 C -0.4288(2) -0.22637(10) 0.09225(8) 0.0426(5) Uani 1 d .
H71A H -0.5173(2) -0.22148(10) 0.10099(8) 0.051 Uiso 1 calc R
C72 C -0.3491(2) -0.16917(9) 0.08685(7) 0.0370(4) Uani 1 d .
C73 C -0.3868(2) -0.09347(9) 0.08803(7) 0.0366(4) Uani 1 d .
C74 C -0.2519(2) -0.06037(10) 0.07891(7) 0.0375(4) Uani 1 d .
C75 C -0.2205(2) 0.00795(10) 0.07500(7) 0.0407(5) Uani 1 d .
H75A H -0.2870(2) 0.04092(10) 0.07713(7) 0.049 Uiso 1 calc R
C76 C -0.4405(2) -0.06954(10) 0.14000(7) 0.0396(4) Uani 1 d .
H76A H -0.4693(2) -0.02243(10) 0.13612(7) 0.048 Uiso 1 calc R
H76B H -0.5188(2) -0.09661(10) 0.14694(7) 0.048 Uiso 1 calc R
C77 C -0.3429(2) -0.07419(12) 0.18659(8) 0.0537(6) Uani 1 d .
H77A H -0.3851(2) -0.05825(12) 0.21698(8) 0.081 Uiso 1 calc R
H77B H -0.2659(2) -0.04646(12) 0.18081(8) 0.081 Uiso 1 calc R
H77C H -0.3155(2) -0.12081(12) 0.19166(8) 0.081 Uiso 1 calc R
C78 C -0.4876(2) -0.07402(11) 0.04293(8) 0.0471(5) Uani 1 d .
H78A H -0.4916(2) -0.02458(11) 0.04084(8) 0.057 Uiso 1 calc R
H78B H -0.4529(2) -0.09038(11) 0.01071(8) 0.057 Uiso 1 calc R
C79 C -0.6303(2) -0.10083(14) 0.04611(11) 0.0707(7) Uani 1 d .
H79A H -0.6838(2) -0.08565(14) 0.01622(11) 0.106 Uiso 1 calc R
H79B H -0.6679(2) -0.08384(14) 0.07718(11) 0.106 Uiso 1 calc R
H79C H -0.6290(2) -0.14984(14) 0.04694(11) 0.106 Uiso 1 calc R
C80 C -0.3831(2) -0.41393(10) 0.09553(10) 0.0541(6) Uani 1 d .
C81 C -0.3165(3) -0.42669(14) 0.14248(12) 0.0777(8) Uani 1 d .
H81A H -0.3271(3) -0.39780(14) 0.17067(12) 0.093 Uiso 1 calc R
C82 C -0.2320(3) -0.4838(2) 0.1476(2) 0.1095(14) Uani 1 d .
H82A H -0.1843(3) -0.4925(2) 0.1789(2) 0.131 Uiso 1 calc R
C83 C -0.2205(3) -0.5267(2) 0.1057(2) 0.115(2) Uani 1 d .
H83A H -0.1642(3) -0.5644(2) 0.1088(2) 0.138 Uiso 1 calc R
C84 C -0.2907(3) -0.51462(14) 0.0594(2) 0.0945(11) Uani 1 d .
H84A H -0.2831(3) -0.54454(14) 0.0316(2) 0.113 Uiso 1 calc R
C85 C -0.3720(3) -0.45854(12) 0.05403(11) 0.0682(7) Uani 1 d .
H85A H -0.4196(3) -0.45034(12) 0.02262(11) 0.082 Uiso 1 calc R
C86 C -0.5925(2) -0.35462(10) 0.07132(8) 0.0461(5) Uani 1 d .
C87 C -0.6517(2) -0.30882(11) 0.03568(9) 0.0537(6) Uani 1 d .
H87A H -0.6005(2) -0.27401(11) 0.02224(9) 0.064 Uiso 1 calc R
C88 C -0.7864(3) -0.31439(13) 0.01989(11) 0.0679(7) Uani 1 d .
H88A H -0.8250(3) -0.28307(13) -0.00359(11) 0.081 Uiso 1 calc R
C89 C -0.8627(3) -0.36633(15) 0.03904(12) 0.0747(8) Uani 1 d .
H89A H -0.9528(3) -0.37021(15) 0.02864(12) 0.090 Uiso 1 calc R
C90 C -0.8043(3) -0.41234(13) 0.07363(12) 0.0699(7) Uani 1 d .
H90A H -0.8556(3) -0.44766(13) 0.08629(12) 0.084 Uiso 1 calc R
C91 C -0.6709(2) -0.40705(11) 0.08992(10) 0.0580(6) Uani 1 d .
H91A H -0.6333(2) -0.43865(11) 0.11342(10) 0.070 Uiso 1 calc R

loop_
_atom_type_symbol
_atom_type_description
_atom_type_scat_dispersion_real
_atom_type_scat_dispersion_imag
_atom_type_scat_source
C C 0.0033 0.0016 'International Tables Vol C Tables 4.2.6.8 and 6.1.1.4'
H H 0.0000 0.0000 'International Tables Vol C Tables 4.2.6.8 and 6.1.1.4'
N N 0.0061 0.0033 'International Tables Vol C Tables 4.2.6.8 and 6.1.1.4'
O O 0.0106 0.0060 'International Tables Vol C Tables 4.2.6.8 and 6.1.1.4'

loop_
_geom_angle_atom_site_label_1
_geom_angle_atom_site_label_2
_geom_angle_atom_site_label_3
_geom_angle
C86 N1 C70 124.0(2)
C86 N1 C80 118.0(2)
C70 N1 C80 115.6(2)
C40 C1 C61 127.9(2)
C40 C1 C6 105.6(2)
C61 C1 C6 124.8(2)
C40 C1 C2 115.4(2)
C61 C1 C2 57.26(13)
C6 C1 C2 114.1(2)
C37 C2 C3 105.3(2)
C37 C2 C61 126.6(2)
C3 C2 C61 126.0(2)
C37 C2 C1 115.0(2)
C3 C2 C1 116.7(2)
C61 C2 C1 56.61(13)
C4 C3 C60 120.1(2)
C4 C3 C2 122.5(2)
C60 C3 C2 108.2(2)
C3 C4 C56 118.8(2)
C3 C4 C5 121.1(2)
C56 C4 C5 108.3(2)
C6 C5 C10 119.5(2)
C6 C5 C4 121.9(2)
C10 C5 C4 106.9(2)
C5 C6 C7 120.1(2)
C5 C6 C1 123.0(2)
C7 C6 C1 107.7(2)
C8 C7 C6 121.0(3)
C8 C7 C41 119.7(2)
C6 C7 C41 109.0(2)
C7 C8 C9 119.0(2)
C7 C8 C45 119.8(3)
C9 C8 C45 109.0(2)
C10 C9 C8 120.3(2)
C10 C9 C14 120.0(3)
C8 C9 C14 107.4(3)
C9 C10 C11 120.2(2)
C9 C10 C5 120.0(3)
C11 C10 C5 108.7(2)
C12 C11 C10 120.1(3)
C12 C11 C56 119.5(3)
C10 C11 C56 108.8(2)
C11 C12 C57 120.3(3)
C11 C12 C13 119.7(3)
C57 C12 C13 108.2(2)
C14 C13 C18 119.8(2)
C14 C13 C12 120.5(2)
C18 C13 C12 107.8(2)
C13 C14 C15 120.6(2)
C13 C14 C9 119.5(3)
C15 C14 C9 107.9(2)
C16 C15 C14 119.7(2)
C16 C15 C45 119.8(3)
C14 C15 C45 108.6(2)
C15 C16 C17 119.9(2)
C15 C16 C50 120.3(2)
C17 C16 C50 107.5(2)
C18 C17 C22 119.4(2)
C18 C17 C16 119.8(2)
C22 C17 C16 108.7(2)
C17 C18 C19 119.7(2)
C17 C18 C13 120.2(2)
C19 C18 C13 108.0(2)
C20 C19 C18 120.6(2)
C20 C19 C57 119.7(3)
C18 C19 C57 107.9(3)
C19 C20 C21 119.6(2)
C19 C20 C58 120.4(2)
C21 C20 C58 108.1(3)
C22 C21 C20 120.4(2)
C22 C21 C26 119.6(2)
C20 C21 C26 108.0(2)
C21 C22 C17 120.3(2)
C21 C22 C23 120.3(2)
C17 C22 C23 107.6(2)
C24 C23 C50 120.4(2)
C24 C23 C22 119.7(3)
C50 C23 C22 107.9(2)
C23 C24 C25 120.3(3)
C23 C24 C49 119.2(3)
C25 C24 C49 108.3(2)
C26 C25 C24 120.3(3)
C26 C25 C30 119.3(3)
C24 C25 C30 108.2(3)
C25 C26 C27 120.8(3)
C25 C26 C21 119.8(3)
C27 C26 C21 107.8(3)
C28 C27 C26 120.0(3)
C28 C27 C58 119.2(3)
C26 C27 C58 108.6(2)
C27 C28 C29 119.6(3)
C27 C28 C59 120.1(3)
C29 C28 C59 108.5(2)
C30 C29 C28 120.3(3)
C30 C29 C34 119.8(3)
C28 C29 C34 107.9(3)
C29 C30 C31 120.3(2)
C29 C30 C25 120.0(3)
C31 C30 C25 107.8(3)
C32 C31 C30 120.2(3)
C32 C31 C49 119.1(3)
C30 C31 C49 109.1(2)
C31 C32 C44 120.1(3)
C31 C32 C33 119.7(3)
C44 C32 C33 108.7(2)
C34 C33 C32 119.9(2)
C34 C33 C38 120.7(2)
C32 C33 C38 108.1(2)
C33 C34 C35 119.5(2)
C33 C34 C29 120.1(3)
C35 C34 C29 107.7(2)
C36 C35 C34 119.5(2)
C36 C35 C59 119.6(2)
C34 C35 C59 108.7(2)
C35 C36 C37 121.1(2)
C35 C36 C60 119.8(2)
C37 C36 C60 108.6(2)
C38 C37 C36 119.1(2)
C38 C37 C2 123.5(2)
C36 C37 C2 108.0(2)
C37 C38 C33 120.0(2)
C37 C38 C39 120.8(2)
C33 C38 C39 107.4(2)
C40 C39 C44 119.6(2)
C40 C39 C38 121.2(2)
C44 C39 C38 107.4(2)
C39 C40 C41 119.7(2)
C39 C40 C1 123.4(2)
C41 C40 C1 107.7(2)
C42 C41 C7 120.5(2)
C42 C41 C40 120.6(3)
C7 C41 C40 108.4(2)
C41 C42 C43 119.7(2)
C41 C42 C46 119.8(3)
C43 C42 C46 108.1(2)
C44 C43 C42 119.7(2)
C44 C43 C48 120.0(3)
C42 C43 C48 108.1(2)
C43 C44 C32 120.3(2)
C43 C44 C39 120.5(3)
C32 C44 C39 108.3(2)
C46 C45 C15 120.0(3)
C46 C45 C8 120.6(2)
C15 C45 C8 107.0(3)
C45 C46 C47 120.6(2)
C45 C46 C42 119.6(3)
C47 C46 C42 107.7(3)
C50 C47 C46 120.0(3)
C50 C47 C48 119.2(3)
C46 C47 C48 108.3(2)
C49 C48 C47 120.2(2)
C49 C48 C43 119.7(3)
C47 C48 C43 107.8(3)
C48 C49 C31 120.8(2)
C48 C49 C24 120.7(3)
C31 C49 C24 106.7(3)
C47 C50 C23 120.3(2)
C47 C50 C16 119.4(3)
C23 C50 C16 108.3(2)
C56 C51 C55 119.7(2)
C56 C51 C52 120.6(3)
C55 C51 C52 107.4(3)
C57 C52 C53 120.2(2)
C57 C52 C51 119.1(3)
C53 C52 C51 108.6(3)
C58 C53 C52 120.5(3)
C58 C53 C54 119.4(3)
C52 C53 C54 108.0(2)
C59 C54 C55 120.3(2)
C59 C54 C53 120.1(3)
C55 C54 C53 107.1(3)
C60 C55 C51 119.3(2)
C60 C55 C54 119.7(2)
C51 C55 C54 108.9(2)
C51 C56 C11 120.1(2)
C51 C56 C4 121.2(2)
C11 C56 C4 107.3(3)
C52 C57 C12 120.3(2)
C52 C57 C19 119.7(3)
C12 C57 C19 108.1(2)
C53 C58 C27 120.9(3)
C53 C58 C20 119.4(3)
C27 C58 C20 107.6(3)
C54 C59 C28 120.4(3)
C54 C59 C35 120.5(2)
C28 C59 C35 107.2(3)
C55 C60 C3 120.8(2)
C55 C60 C36 120.2(2)
C3 C60 C36 108.6(2)
C1 C61 C2 66.13(13)
C1 C61 C62 121.2(2)
C2 C61 C62 115.9(2)
O1 C62 C63 122.7(2)
O1 C62 C61 121.2(2)
C63 C62 C61 116.2(2)
C64 C63 C75 119.5(2)
C64 C63 C62 121.3(2)
C75 C63 C62 119.2(2)
C65 C64 C63 121.3(2)
C64 C65 C66 118.7(2)
C65 C66 C74 120.9(2)
C65 C66 C67 130.7(2)
C74 C66 C67 108.4(2)
C68 C67 C72 120.7(2)
C68 C67 C66 130.2(2)
C72 C67 C66 109.1(2)
C69 C68 C67 119.0(2)
C68 C69 C70 121.4(2)
C69 C70 C71 119.1(2)
C69 C70 N1 119.5(2)
C71 C70 N1 121.4(2)
C72 C71 C70 119.8(2)
C71 C72 C67 119.8(2)
C71 C72 C73 129.6(2)
C67 C72 C73 110.6(2)
C74 C73 C72 100.81(15)
C74 C73 C76 110.87(15)
C72 C73 C76 114.18(15)
C74 C73 C78 109.1(2)
C72 C73 C78 112.1(2)
C76 C73 C78 109.5(2)
C75 C74 C66 119.9(2)
C75 C74 C73 129.0(2)
C66 C74 C73 111.0(2)
C74 C75 C63 119.6(2)
C77 C76 C73 115.5(2)
C79 C78 C73 116.8(2)
C81 C80 C85 120.5(2)
C81 C80 N1 119.3(2)
C85 C80 N1 120.0(2)
C80 C81 C82 119.3(3)
C83 C82 C81 119.2(3)
C84 C83 C82 121.0(3)
C85 C84 C83 120.0(3)
C84 C85 C80 119.9(3)
C91 C86 C87 118.3(2)
C91 C86 N1 119.0(2)
C87 C86 N1 122.7(2)
C88 C87 C86 120.9(2)
C89 C88 C87 120.0(3)
C90 C89 C88 119.4(2)
C89 C90 C91 121.2(2)
C90 C91 C86 120.3(2)

loop_
_geom_bond_atom_site_label_1
_geom_bond_atom_site_label_2
_geom_bond_distance
O1 C62 1.211(3)
N1 C86 1.416(3)
N1 C70 1.418(3)
N1 C80 1.437(3)
C1 C40 1.477(3)
C1 C61 1.487(3)
C1 C6 1.496(3)
C1 C2 1.628(3)
C2 C37 1.481(3)
C2 C3 1.484(3)
C2 C61 1.498(3)
C3 C4 1.378(3)
C3 C60 1.432(3)
C4 C56 1.456(3)
C4 C5 1.464(4)
C5 C6 1.383(4)
C5 C10 1.457(3)
C6 C7 1.430(4)
C7 C8 1.398(3)
C7 C41 1.444(4)
C8 C9 1.440(4)
C8 C45 1.450(4)
C9 C10 1.389(4)
C9 C14 1.454(3)
C10 C11 1.433(4)
C11 C12 1.391(4)
C11 C56 1.452(4)
C12 C57 1.438(4)
C12 C13 1.448(4)
C13 C14 1.377(4)
C13 C18 1.446(3)
C14 C15 1.445(4)
C15 C16 1.393(4)
C15 C45 1.446(4)
C16 C17 1.445(3)
C16 C50 1.445(4)
C17 C18 1.393(3)
C17 C22 1.438(3)
C18 C19 1.445(4)
C19 C20 1.378(4)
C19 C57 1.449(4)
C20 C21 1.437(4)
C20 C58 1.456(4)
C21 C22 1.385(4)
C21 C26 1.455(4)
C22 C23 1.453(3)
C23 C24 1.384(4)
C23 C50 1.441(4)
C24 C25 1.440(4)
C24 C49 1.460(4)
C25 C26 1.384(4)
C25 C30 1.455(4)
C26 C27 1.438(4)
C27 C28 1.396(4)
C27 C58 1.440(4)
C28 C29 1.444(4)
C28 C59 1.447(4)
C29 C30 1.386(5)
C29 C34 1.455(4)
C30 C31 1.429(4)
C31 C32 1.401(4)
C31 C49 1.457(4)
C32 C44 1.434(4)
C32 C33 1.444(4)
C33 C34 1.383(4)
C33 C38 1.449(3)
C34 C35 1.437(4)
C35 C36 1.393(3)
C35 C59 1.456(3)
C36 C37 1.439(3)
C36 C60 1.441(3)
C37 C38 1.380(3)
C38 C39 1.471(3)
C39 C40 1.373(3)
C39 C44 1.451(3)
C40 C41 1.450(3)
C41 C42 1.389(4)
C42 C43 1.434(4)
C42 C46 1.462(3)
C43 C44 1.393(4)
C43 C48 1.452(4)
C45 C46 1.382(4)
C46 C47 1.435(4)
C47 C50 1.402(3)
C47 C48 1.448(4)
C48 C49 1.373(4)
C51 C56 1.375(4)
C51 C55 1.432(4)
C51 C52 1.454(4)
C52 C57 1.393(4)
C52 C53 1.430(4)
C53 C58 1.381(4)
C53 C54 1.459(4)
C54 C59 1.367(4)
C54 C55 1.447(4)
C55 C60 1.396(3)
C61 C62 1.511(3)
C62 C63 1.477(3)
C63 C64 1.398(3)
C63 C75 1.400(3)
C64 C65 1.378(3)
C65 C66 1.388(3)
C66 C74 1.402(3)
C66 C67 1.453(3)
C67 C68 1.385(3)
C67 C72 1.401(3)
C68 C69 1.379(3)
C69 C70 1.398(3)
C70 C71 1.398(3)
C71 C72 1.386(3)
C72 C73 1.530(3)
C73 C74 1.526(3)
C73 C76 1.539(3)
C73 C78 1.544(3)
C74 C75 1.379(3)
C76 C77 1.507(3)
C78 C79 1.527(3)
C80 C81 1.371(3)
C80 C85 1.388(3)
C81 C82 1.403(5)
C82 C83 1.376(6)
C83 C84 1.370(6)
C84 C85 1.369(4)
C86 C91 1.392(3)
C86 C87 1.392(3)
C87 C88 1.390(3)
C88 C89 1.378(4)
C89 C90 1.374(4)
C90 C91 1.381(4)
